data_1539697
loop_
_publ_author_name
'Eisenmann, B.'
'Hofmann, A.'

_publ_section_title
;
 Schichtanionen in den Kristallstrukturen der isotypen Verbindungen
 Sr2(Ga2S5), Ba2(In2S5) und Ba2(In2Se5)
;
_journal_name_full 'Zeitschrift fuer Anorganische und Allgemeine Chemie'
_journal_page_first 151
_journal_page_last 159
_journal_volume 580
_journal_year 1990
_chemical_formula_sum 'Ba2 In2 S5'
_chemical_name_systematic 'Ba2 (In2 S5)'
_space_group_IT_number 61
_symmetry_space_group_name_Hall '-P 2ac 2ab'
_symmetry_space_group_name_H-M 'P b c a'
_cell_angle_alpha 90
_cell_angle_beta 90
_cell_angle_gamma 90
_cell_formula_units_Z 8
_cell_length_a 13.167
_cell_length_b 12.723
_cell_length_c 11.784
_cell_volume 1974.100
_citation_journal_id_ASTM ZAACAB
_cod_data_source_file Eisenmann_ZAACAB_1990_1931.cif
_cod_data_source_block Ba2In2S5
_cod_original_cell_volume 1974.1
_cod_database_code 1539697

loop_
_symmetry_equiv_pos_as_xyz
x,y,z
-x+1/2,-y,z+1/2
x+1/2,-y+1/2,-z
-x,y+1/2,-z+1/2
-x,-y,-z
x-1/2,y,-z-1/2
-x-1/2,y-1/2,z
x,-y-1/2,z-1/2

loop_
_atom_site_label
_atom_site_type_symbol
_atom_site_fract_x
_atom_site_fract_y
_atom_site_fract_z
_atom_site_occupancy
_atom_site_U_iso_or_equiv
Ba1 Ba+2 0.6933 0.0271 0.4931 1 0.0
S5 S-2 0.0432 0.1437 0.241 1 0.0
S3 S-2 0.9275 0.1097 0.5681 1 0.0
In1 In+3 0.4741 0.965 0.2264 1 0.0
S1 S-2 0.2222 0.281 0.0004 1 0.0
In2 In+3 0.0493 0.1987 0.4421 1 0.0
Ba2 Ba+2 0.8072 0.244 0.2486 1 0.0
S2 S-2 0.4754 0.3767 0.0931 1 0.0
S4 S-2 0.7081 0.0132 0.7565 1 0.0
